data_1518093
loop_
_publ_author_name
'Cordier, Gerhard'
'Schafer, Herbert'
'Schwidetzky, Christoph'

_publ_section_title
;
 Sr2Sb2S5.15H2O, ein neues oligothioantimonat(III)
;
_journal_name_full 'Revue de Chimie Minerale'
_journal_page_first 722
_journal_page_last 727
_journal_volume 22
_journal_year 1985
_chemical_formula_sum 'H30 O15 S5 Sb2 Sr2'
_chemical_formula_weight 849.313
_space_group_IT_number 15
_symmetry_cell_setting monoclinic
_symmetry_Int_Tables_number 15
_symmetry_space_group_name_Hall '-C 2yc'
_symmetry_space_group_name_H-M 'C 1 2/c 1'
_cell_angle_alpha 90
_cell_angle_beta 91.4(1)
_cell_angle_gamma 90
_cell_formula_units_Z 4
_cell_length_a 15.390(5)
_cell_length_b 9.410(4)
_cell_length_c 16.908(5)
_cell_volume 2447.9(15)
_diffrn_ambient_temperature 293
_diffrn_radiation_probe x-ray
_diffrn_radiation_type MoK\a
_diffrn_radiation_wavelength 0.71069
_exptl_absorpt_coefficient_mu 6.992
_exptl_crystal_density_diffrn 2.223
_refine_ls_number_parameters 110
_refine_ls_number_reflns 1894
_refine_ls_wR_factor_gt 0.077
_cod_data_source_file RCM-1985-22-722-727.cif
_cod_data_source_block Sr2Sb2S5-15H2O
_cod_original_sg_symbol_H-M 'C 2/c'
_cod_database_code 1518093

loop_
_symmetry_equiv_pos_site_id
_symmetry_equiv_pos_as_xyz
1 x,y,z
2 -x,y,1/2-z
3 -x,-y,-z
4 x,-y,1/2+z
5 1/2+x,1/2+y,z
6 1/2-x,1/2+y,1/2-z
7 1/2-x,1/2-y,-z
8 1/2+x,1/2-y,1/2+z

loop_
_atom_site_aniso_label
_atom_site_aniso_U_11
_atom_site_aniso_U_22
_atom_site_aniso_U_33
_atom_site_aniso_U_23
_atom_site_aniso_U_13
_atom_site_aniso_U_12
Sb 0.0187(5) 0.0195(6) 0.0200(6) 0.0033(4) -0.0024(4) -0.0015(4)
S1 0.023(3) 0.021(3) 0.018(3) 0.0000 -0.006(2) 0.0000
S2 0.023(2) 0.024(2) 0.026(2) -0.0043(17) -0.0017(16) -0.0036(17)
S3 0.0161(19) 0.035(2) 0.023(2) 0.0089(18) 0.0039(16) 0.0019(17)
O1 0.038(7) 0.029(7) 0.031(7) -0.003(6) 0.005(5) -0.017(6)
O2 0.021(6) 0.015(6) 0.035(7) -0.010(5) 0.000(5) -0.003(5)
O3 0.016(5) 0.019(5) 0.016(5) 0.003(4) -0.006(4) 0.000(4)
O4 0.035(7) 0.036(7) 0.022(6) -0.008(5) -0.009(5) 0.015(6)
O5 0.026(6) 0.026(7) 0.033(7) -0.004(5) 0.004(5) 0.003(5)
O6 0.036(8) 0.072(11) 0.043(9) 0.023(8) -0.009(6) -0.027(8)
O7 0.023(6) 0.022(6) 0.050(8) 0.014(6) -0.016(6) -0.005(5)
O8 0.055(13) 0.049(13) 0.024(10) 0.0000 0.004(9) 0.0000
Sr 0.0164(7) 0.0162(7) 0.0196(8) -0.0004(6) -0.0013(6) -0.0013(6)

loop_
_atom_site_label
_atom_site_type_symbol
_atom_site_thermal_displace_type
_atom_site_fract_x
_atom_site_fract_y
_atom_site_fract_z
_atom_site_occupancy
_atom_site_U_iso_or_equiv
_atom_site_attached_hydrogens
Sb Sb Uani 0.88430(10) 0.62290(10) 0.22800(10) 1.000 0.0195(3) 0
S1 S Uani 0.00000 0.8056(6) 0.25000 1.000 0.0208(17) 0
S2 S Uani 0.0963(3) 0.4099(5) 0.9115(3) 1.000 0.0244(12) 0
S3 S Uani 0.2376(3) 0.2210(5) 0.7725(2) 1.000 0.0246(11) 0
O1 O Uani 0.6436(8) 0.5691(14) 0.3237(7) 1.000 0.033(4) 2
O2 O Uani 0.5243(7) 0.4007(12) 0.4343(7) 1.000 0.024(4) 2
O3 O Uani 0.7287(6) 0.8281(11) 0.4195(6) 1.000 0.017(3) 2
O4 O Uani 0.7625(8) 0.4396(14) 0.4445(7) 1.000 0.031(4) 2
O5 O Uani 0.6103(8) 0.8359(13) 0.5693(7) 1.000 0.028(4) 2
O6 O Uani 0.6393(9) 0.4074(18) 0.5892(8) 1.000 0.051(5) 2
O7 O Uani 0.5119(8) 0.7697(13) 0.4085(8) 1.000 0.032(4) 2
O8 O Uani 0.00000 0.187(2) 0.25000 1.000 0.043(7) 2
Sr Sr Uani 0.86860(10) 0.8902(2) 0.51800(10) 1.000 0.0174(4) 0

loop_
_atom_type_symbol
_atom_type_description
_atom_type_scat_dispersion_real
_atom_type_scat_dispersion_imag
_atom_type_scat_source
O O 0.0106 0.0060 ' International Tables Vol C Tables 4.2.6.8 and 6.1.1.4'
S S 0.1246 0.1234 ' International Tables Vol C Tables 4.2.6.8 and 6.1.1.4'
Sb Sb -0.5866 1.5461 ' International Tables Vol C Tables 4.2.6.8 and 6.1.1.4'
Sr Sr -1.5307 3.2498 ' International Tables Vol C Tables 4.2.6.8 and 6.1.1.4'

loop_
_geom_angle_atom_site_label_1
_geom_angle_atom_site_label_2
_geom_angle_atom_site_label_3
_geom_angle
_geom_angle_site_symmetry_1
_geom_angle_site_symmetry_3
_geom_angle_publ_flag
S1 Sb S2 97.43(16) 1_655 3_666 yes
S1 Sb S3 97.74(18) 1_655 3_666 yes
S2 Sb S3 101.09(18) 3_666 3_666 yes
Sb S1 Sb 93.0(2) 1_455 2_655 yes

loop_
_geom_bond_atom_site_label_1
_geom_bond_atom_site_label_2
_geom_bond_distance
_geom_bond_site_symmetry_2
_geom_bond_publ_flag
Sb S1 2.497(4) 1_655 yes
Sb S2 2.405(5) 3_666 yes
Sb S3 2.383(5) 3_666 yes
